data_8106528
loop_
_publ_author_name
'El-Hiti, Gamal A.'
'Smith, Keith'
'Alamri, Mesfer'
'Morris, Ceri A.'
'Kariuki, Benson M.'
'Kille, Peter'

_publ_section_title
;
 Crystal structure of 2-(bis(4-methoxyphenyl)amino)-2-oxoacetic acid,
 C16H15NO5
;
_journal_issue 2
_journal_name_full 'Zeitschrift f\"ur Kristallographie - New Crystal Structures'
_journal_page_first 333
_journal_page_last 335
_journal_paper_doi 10.1515/ncrs-2016-0325
_journal_volume 232
_journal_year 2017
_chemical_formula_moiety 'C32 H30 N2 O10'
_chemical_formula_sum 'C32 H30 N2 O10'
_chemical_formula_weight 602.58
_space_group_crystal_system monoclinic
_space_group_IT_number 14
_space_group_name_Hall '-P 2yn'
_space_group_name_H-M_alt 'P 1 21/n 1'
_atom_sites_solution_hydrogens geom
_cell_angle_alpha 90
_cell_angle_beta 101.360(7)
_cell_angle_gamma 90
_cell_formula_units_Z 4
_cell_length_a 6.7689(5)
_cell_length_b 45.219(3)
_cell_length_c 10.1102(6)
_cell_measurement_reflns_used 3671
_cell_measurement_temperature 298(2)
_cell_measurement_theta_max 22.9910
_cell_measurement_theta_min 3.7920
_cell_volume 3033.9(4)
_computing_cell_refinement 'CrysAlis PRO [18]'
_computing_data_collection 'CrysAlis PRO [18]'
_computing_data_reduction 'CrysAlis PRO [18]'
_computing_molecular_graphics 'ORTEP-3 for Windows [20]'
_computing_publication_material 'WinGX [20] and CHEMDRAW Ultra [21]'
_computing_structure_refinement 'SHELXS2013 [19]'
_computing_structure_solution 'SHELXS2013 [19]'
_diffrn_ambient_temperature 298(2)
_diffrn_measured_fraction_theta_full 0.973
_diffrn_measured_fraction_theta_max 0.775
_diffrn_measurement_device_type 'SuperNova, Dual, Cu at zero, Atlas'
_diffrn_measurement_method '\w scans'
_diffrn_radiation_type MoK\a
_diffrn_radiation_wavelength 0.71073
_diffrn_reflns_av_R_equivalents 0.0353
_diffrn_reflns_av_unetI/netI 0.0525
_diffrn_reflns_Laue_measured_fraction_full 0.973
_diffrn_reflns_Laue_measured_fraction_max 0.775
_diffrn_reflns_limit_h_max 8
_diffrn_reflns_limit_h_min -6
_diffrn_reflns_limit_k_max 59
_diffrn_reflns_limit_k_min -59
_diffrn_reflns_limit_l_max 12
_diffrn_reflns_limit_l_min -13
_diffrn_reflns_number 15585
_diffrn_reflns_point_group_measured_fraction_full 0.973
_diffrn_reflns_point_group_measured_fraction_max 0.775
_diffrn_reflns_theta_full 25.242
_diffrn_reflns_theta_max 29.958
_diffrn_reflns_theta_min 3.354
_diffrn_source 'micro-focus sealed X-ray tube'
_diffrn_standards_decay_% 0
_diffrn_standards_interval_count 0
_diffrn_standards_interval_time 0
_diffrn_standards_number 0
_exptl_absorpt_coefficient_mu 0.099
_exptl_absorpt_correction_T_max 0.997
_exptl_absorpt_correction_T_min 0.995
_exptl_absorpt_correction_type gaussian
_exptl_absorpt_process_details
;
CrysAlisPro 1.171.38.41g (Rigaku Oxford Diffraction, 2015)
Numerical absorption correction based on gaussian integration over
			a multifaceted crystal model
Empirical absorption correction using spherical harmonics,
 implemented in SCALE3 ABSPACK scaling algorithm.
;
_exptl_crystal_colour colourless
_exptl_crystal_density_diffrn 1.319
_exptl_crystal_description block
_exptl_crystal_F_000 1264
_exptl_crystal_size_max 0.296
_exptl_crystal_size_mid 0.224
_exptl_crystal_size_min 0.173
_refine_diff_density_max 0.191
_refine_diff_density_min -0.195
_refine_diff_density_rms 0.040
_refine_ls_extinction_coef .
_refine_ls_extinction_method none
_refine_ls_goodness_of_fit_ref 1.035
_refine_ls_hydrogen_treatment constr
_refine_ls_matrix_type full
_refine_ls_number_parameters 403
_refine_ls_number_reflns 6846
_refine_ls_number_restraints 0
_refine_ls_restrained_S_all 1.035
_refine_ls_R_factor_all 0.1151
_refine_ls_R_factor_gt 0.0594
_refine_ls_shift/su_max 0.000
_refine_ls_shift/su_mean 0.000
_refine_ls_structure_factor_coef Fsqd
_refine_ls_weighting_details 'w=1/[\s^2^(Fo^2^)+(0.0429P)^2^+1.1142P] where P=(Fo^2^+2Fc^2^)/3'
_refine_ls_weighting_scheme calc
_refine_ls_wR_factor_gt 0.1184
_refine_ls_wR_factor_ref 0.1474
_reflns_Friedel_coverage 0.000
_reflns_Friedel_fraction_full .
_reflns_Friedel_fraction_max .
_reflns_number_gt 3929
_reflns_number_total 6846
_reflns_threshold_expression 'I > 2\s(I)'
_cod_data_source_file suppl_ncrs-2016-0325_suppl.cif
_cod_data_source_block ks1601b
_cod_original_sg_symbol_H-M 'P 21/n'
_cod_database_code 8106528
_shelx_space_group_comment
;
The symmetry employed for this shelxl refinement is uniquely defined
by the following loop, which should always be used as a source of
symmetry information in preference to the above space-group names.
They are only intended as comments.
;
_shelx_estimated_absorpt_t_min 0.971
_shelx_estimated_absorpt_t_max 0.983
_shelxl_version_number 2013-4

loop_
_space_group_symop_operation_xyz
'x, y, z'
'-x+1/2, y+1/2, -z+1/2'
'-x, -y, -z'
'x-1/2, -y-1/2, z-1/2'

loop_
_atom_site_label
_atom_site_type_symbol
_atom_site_fract_x
_atom_site_fract_y
_atom_site_fract_z
_atom_site_U_iso_or_equiv
_atom_site_adp_type
_atom_site_occupancy
_atom_site_site_symmetry_order
_atom_site_calc_flag
_atom_site_refinement_flags_posn
_atom_site_refinement_flags_adp
_atom_site_refinement_flags_occupancy
_atom_site_disorder_assembly
_atom_site_disorder_group
C1 C -0.3411(7) 0.26406(10) -0.1012(4) 0.1293(17) Uani 1 1 d . . . . .
H1A H -0.4716 0.2549 -0.1178 0.194 Uiso 1 1 calc R U . . .
H1B H -0.3171 0.2728 -0.1831 0.194 Uiso 1 1 calc R U . . .
H1C H -0.3359 0.2791 -0.0336 0.194 Uiso 1 1 calc R U . . .
C2 C -0.2196(4) 0.22459(6) 0.0489(3) 0.0588(7) Uani 1 1 d . . . . .
C3 C -0.0928(4) 0.20057(6) 0.0757(3) 0.0633(7) Uani 1 1 d . . . . .
H3 H 0.0066 0.1975 0.0254 0.076 Uiso 1 1 calc R U . . .
C4 C -0.1137(4) 0.18125(6) 0.1767(3) 0.0610(7) Uani 1 1 d . . . . .
H4 H -0.0282 0.1650 0.1943 0.073 Uiso 1 1 calc R U . . .
C5 C -0.2587(4) 0.18557(5) 0.2517(2) 0.0477(6) Uani 1 1 d . . . . .
C6 C -0.3827(5) 0.20947(7) 0.2264(3) 0.0724(9) Uani 1 1 d . . . . .
H6 H -0.4807 0.2126 0.2777 0.087 Uiso 1 1 calc R U . . .
C7 C -0.3637(5) 0.22914(7) 0.1245(3) 0.0789(9) Uani 1 1 d . . . . .
H7 H -0.4489 0.2454 0.1076 0.095 Uiso 1 1 calc R U . . .
C8 C -0.3962(4) 0.14275(6) 0.3527(2) 0.0507(6) Uani 1 1 d . . . . .
C9 C -0.5151(4) 0.13514(6) 0.2117(3) 0.0504(6) Uani 1 1 d . . . . .
C10 C -0.1313(4) 0.17106(5) 0.4890(2) 0.0496(6) Uani 1 1 d . . . . .
C11 C 0.0482(4) 0.15607(6) 0.5151(2) 0.0576(7) Uani 1 1 d . . . . .
H11 H 0.0779 0.1424 0.4531 0.069 Uiso 1 1 calc R U . . .
C12 C 0.1853(4) 0.16125(6) 0.6335(3) 0.0629(7) Uani 1 1 d . . . . .
H12 H 0.3077 0.1512 0.6510 0.075 Uiso 1 1 calc R U . . .
C13 C 0.1395(4) 0.18131(6) 0.7255(3) 0.0596(7) Uani 1 1 d . . . . .
C14 C -0.0412(5) 0.19644(6) 0.6983(3) 0.0633(7) Uani 1 1 d . . . . .
H14 H -0.0713 0.2101 0.7601 0.076 Uiso 1 1 calc R U . . .
C15 C -0.1772(4) 0.19128(6) 0.5798(3) 0.0595(7) Uani 1 1 d . . . . .
H15 H -0.2992 0.2014 0.5616 0.071 Uiso 1 1 calc R U . . .
C16 C 0.4445(5) 0.17124(8) 0.8805(3) 0.0927(11) Uani 1 1 d . . . . .
H16A H 0.4118 0.1506 0.8745 0.139 Uiso 1 1 calc R U . . .
H16B H 0.5101 0.1759 0.9711 0.139 Uiso 1 1 calc R U . . .
H16C H 0.5328 0.1758 0.8198 0.139 Uiso 1 1 calc R U . . .
C17 C 1.5746(4) 0.04762(7) 1.5043(3) 0.0717(8) Uani 1 1 d . . . . .
H17A H 1.5792 0.0303 1.4501 0.108 Uiso 1 1 calc R U . . .
H17B H 1.6307 0.0431 1.5969 0.108 Uiso 1 1 calc R U . . .
H17C H 1.6512 0.0632 1.4738 0.108 Uiso 1 1 calc R U . . .
C18 C 1.2664(4) 0.06381(5) 1.3672(2) 0.0468(6) Uani 1 1 d . . . . .
C19 C 1.0705(4) 0.07341(6) 1.3597(2) 0.0559(7) Uani 1 1 d . . . . .
H19 H 1.0193 0.0753 1.4382 0.067 Uiso 1 1 calc R U . . .
C20 C 0.9504(4) 0.08026(6) 1.2369(2) 0.0530(6) Uani 1 1 d . . . . .
H20 H 0.8183 0.0865 1.2321 0.064 Uiso 1 1 calc R U . . .
C21 C 1.0281(3) 0.07777(5) 1.1210(2) 0.0438(6) Uani 1 1 d . . . . .
C22 C 1.2232(4) 0.06868(6) 1.1283(2) 0.0495(6) Uani 1 1 d . . . . .
H22 H 1.2750 0.0673 1.0499 0.059 Uiso 1 1 calc R U . . .
C23 C 1.3439(4) 0.06157(5) 1.2515(2) 0.0492(6) Uani 1 1 d . . . . .
H23 H 1.4760 0.0553 1.2559 0.059 Uiso 1 1 calc R U . . .
C24 C 0.9527(4) 0.10634(6) 0.9154(2) 0.0491(6) Uani 1 1 d . . . . .
C25 C 0.8737(4) 0.10531(6) 0.7623(3) 0.0488(6) Uani 1 1 d . . . . .
C26 C 0.7450(4) 0.06341(5) 0.9352(2) 0.0447(6) Uani 1 1 d . . . . .
C27 C 0.5572(4) 0.07366(5) 0.8752(2) 0.0464(6) Uani 1 1 d . . . . .
H27 H 0.5301 0.0938 0.8743 0.056 Uiso 1 1 calc R U . . .
C28 C 0.4071(4) 0.05394(6) 0.8158(2) 0.0479(6) Uani 1 1 d . . . . .
H28 H 0.2812 0.0609 0.7734 0.057 Uiso 1 1 calc R U . . .
C29 C 0.4473(4) 0.02426(6) 0.8205(2) 0.0534(6) Uani 1 1 d . . . . .
C30 C 0.6336(5) 0.01386(6) 0.8850(3) 0.0669(8) Uani 1 1 d . . . . .
H30 H 0.6587 -0.0064 0.8902 0.080 Uiso 1 1 calc R U . . .
C31 C 0.7824(4) 0.03356(6) 0.9415(3) 0.0611(7) Uani 1 1 d . . . . .
H31 H 0.9082 0.0266 0.9840 0.073 Uiso 1 1 calc R U . . .
C32 C 0.1202(5) 0.01179(8) 0.6948(3) 0.0854(10) Uani 1 1 d . . . . .
H32A H 0.0535 0.0228 0.7545 0.128 Uiso 1 1 calc R U . . .
H32B H 0.0413 -0.0053 0.6625 0.128 Uiso 1 1 calc R U . . .
H32C H 0.1352 0.0240 0.6199 0.128 Uiso 1 1 calc R U . . .
N1 N -0.2704(3) 0.16589(4) 0.36323(18) 0.0505(5) Uani 1 1 d . . . . .
N2 N 0.9048(3) 0.08383(4) 0.98912(18) 0.0459(5) Uani 1 1 d . . . . .
O1 O -0.1911(3) 0.24238(5) -0.0555(2) 0.0811(6) Uani 1 1 d . . . . .
O2 O -0.4126(3) 0.12640(4) 0.44724(18) 0.0705(6) Uani 1 1 d . . . . .
O3 O -0.4355(3) 0.12352(4) 0.13022(19) 0.0643(5) Uani 1 1 d . . . . .
O4 O -0.7058(3) 0.14160(5) 0.19761(19) 0.0697(6) Uani 1 1 d . . . . .
H4A H -0.7670 0.1352 0.1252 0.104 Uiso 1 1 calc R U . . .
O5 O 0.2642(3) 0.18820(4) 0.84500(18) 0.0779(6) Uani 1 1 d . . . . .
O6 O 1.3709(3) 0.05689(4) 1.49270(16) 0.0650(5) Uani 1 1 d . . . . .
O7 O 1.0729(3) 0.12622(4) 0.95845(17) 0.0637(5) Uani 1 1 d . . . . .
O8 O 0.9437(3) 0.08823(4) 0.69383(18) 0.0676(5) Uani 1 1 d . . . . .
O9 O 0.7391(3) 0.12582(4) 0.71870(17) 0.0618(5) Uani 1 1 d . . . . .
H9 H 0.7056 0.1247 0.6364 0.093 Uiso 1 1 calc R U . . .
O10 O 0.3128(3) 0.00274(4) 0.7653(2) 0.0750(6) Uani 1 1 d . . . . .

loop_
_atom_site_aniso_label
_atom_site_aniso_U_11
_atom_site_aniso_U_22
_atom_site_aniso_U_33
_atom_site_aniso_U_23
_atom_site_aniso_U_13
_atom_site_aniso_U_12
C1 0.144(4) 0.131(3) 0.123(3) 0.081(3) 0.051(3) 0.065(3)
C2 0.0690(19) 0.0605(16) 0.0449(15) 0.0050(13) 0.0060(13) 0.0050(14)
C3 0.0601(18) 0.0799(19) 0.0497(16) 0.0069(15) 0.0104(13) 0.0178(15)
C4 0.0644(18) 0.0698(17) 0.0464(15) 0.0084(14) 0.0052(14) 0.0216(14)
C5 0.0509(15) 0.0534(14) 0.0336(12) -0.0017(11) -0.0044(11) 0.0024(11)
C6 0.080(2) 0.081(2) 0.0618(18) 0.0160(16) 0.0256(16) 0.0293(16)
C7 0.099(2) 0.0694(19) 0.073(2) 0.0210(16) 0.0299(19) 0.0391(17)
C8 0.0475(15) 0.0602(16) 0.0383(14) 0.0011(12) -0.0065(11) 0.0028(12)
C9 0.0463(16) 0.0544(15) 0.0443(15) 0.0019(12) -0.0063(12) 0.0015(12)
C10 0.0537(16) 0.0545(15) 0.0344(13) 0.0011(11) -0.0063(11) -0.0046(12)
C11 0.0638(18) 0.0625(16) 0.0396(14) -0.0077(12) -0.0065(13) 0.0012(13)
C12 0.0590(17) 0.0702(18) 0.0508(16) -0.0018(14) -0.0101(14) 0.0018(13)
C13 0.0705(19) 0.0624(16) 0.0374(14) 0.0016(13) -0.0102(13) -0.0161(14)
C14 0.084(2) 0.0616(17) 0.0389(15) -0.0082(13) -0.0011(14) -0.0032(15)
C15 0.0674(18) 0.0622(17) 0.0448(15) -0.0005(13) 0.0011(13) 0.0039(13)
C16 0.083(2) 0.114(3) 0.062(2) 0.0093(19) -0.0322(18) -0.019(2)
C17 0.0539(18) 0.111(2) 0.0443(16) 0.0112(16) -0.0039(13) 0.0106(16)
C18 0.0456(14) 0.0612(15) 0.0309(12) 0.0044(11) 0.0013(11) -0.0009(11)
C19 0.0531(16) 0.0810(19) 0.0340(13) 0.0056(13) 0.0099(12) 0.0044(13)
C20 0.0441(15) 0.0697(17) 0.0444(14) 0.0036(12) 0.0070(12) 0.0071(12)
C21 0.0442(14) 0.0544(14) 0.0293(12) 0.0033(10) -0.0009(10) -0.0029(11)
C22 0.0483(15) 0.0688(16) 0.0313(12) 0.0012(11) 0.0074(11) 0.0001(12)
C23 0.0400(14) 0.0676(16) 0.0378(13) 0.0024(12) 0.0024(11) 0.0022(11)
C24 0.0461(15) 0.0573(15) 0.0387(13) 0.0027(12) -0.0043(11) -0.0047(12)
C25 0.0426(14) 0.0580(15) 0.0411(14) 0.0056(13) -0.0033(12) -0.0075(12)
C26 0.0458(14) 0.0542(15) 0.0324(12) 0.0017(11) 0.0036(10) -0.0028(11)
C27 0.0460(15) 0.0531(14) 0.0391(13) -0.0016(11) 0.0063(11) 0.0018(11)
C28 0.0413(14) 0.0647(16) 0.0366(13) -0.0009(12) 0.0054(11) -0.0021(12)
C29 0.0540(16) 0.0634(17) 0.0410(14) -0.0017(12) 0.0047(12) -0.0113(13)
C30 0.075(2) 0.0469(15) 0.0717(19) 0.0022(14) -0.0020(16) -0.0034(14)
C31 0.0560(17) 0.0583(17) 0.0618(18) 0.0050(14) -0.0060(14) 0.0017(13)
C32 0.058(2) 0.101(2) 0.091(2) -0.016(2) 0.0003(18) -0.0250(17)
N1 0.0549(13) 0.0569(13) 0.0327(10) 0.0025(9) -0.0086(9) -0.0033(10)
N2 0.0467(12) 0.0526(12) 0.0337(10) 0.0049(9) -0.0034(9) -0.0044(9)
O1 0.0944(16) 0.0848(14) 0.0674(13) 0.0271(11) 0.0235(12) 0.0200(12)
O2 0.0754(14) 0.0796(13) 0.0453(11) 0.0139(10) -0.0152(9) -0.0198(10)
O3 0.0611(12) 0.0757(13) 0.0509(11) -0.0077(10) -0.0020(9) 0.0102(10)
O4 0.0510(12) 0.0957(15) 0.0538(12) -0.0187(10) -0.0104(9) 0.0108(10)
O5 0.0926(16) 0.0834(14) 0.0440(11) -0.0061(10) -0.0204(11) -0.0169(12)
O6 0.0511(11) 0.1069(15) 0.0339(9) 0.0142(9) 0.0009(8) 0.0096(10)
O7 0.0682(12) 0.0649(11) 0.0472(10) 0.0091(9) -0.0148(9) -0.0193(10)
O8 0.0674(13) 0.0856(14) 0.0468(11) -0.0030(10) 0.0038(10) 0.0095(10)
O9 0.0696(12) 0.0707(12) 0.0392(10) 0.0081(9) -0.0039(9) 0.0066(10)
O10 0.0719(14) 0.0668(12) 0.0784(14) -0.0084(11) -0.0042(11) -0.0214(10)

loop_
_atom_type_symbol
_atom_type_description
_atom_type_scat_dispersion_real
_atom_type_scat_dispersion_imag
_atom_type_scat_source
C C 0.0033 0.0016 'International Tables Vol C Tables 4.2.6.8 and 6.1.1.4'
H H 0.0000 0.0000 'International Tables Vol C Tables 4.2.6.8 and 6.1.1.4'
N N 0.0061 0.0033 'International Tables Vol C Tables 4.2.6.8 and 6.1.1.4'
O O 0.0106 0.0060 'International Tables Vol C Tables 4.2.6.8 and 6.1.1.4'

loop_
_geom_angle_atom_site_label_1
_geom_angle_atom_site_label_2
_geom_angle_atom_site_label_3
_geom_angle
_geom_angle_site_symmetry_1
_geom_angle_site_symmetry_3
O1 C1 H1A 109.5 . .
O1 C1 H1B 109.5 . .
H1A C1 H1B 109.5 . .
O1 C1 H1C 109.5 . .
H1A C1 H1C 109.5 . .
H1B C1 H1C 109.5 . .
C7 C2 O1 124.5(2) . .
C7 C2 C3 119.6(3) . .
O1 C2 C3 115.9(2) . .
C4 C3 C2 119.7(3) . .
C4 C3 H3 120.1 . .
C2 C3 H3 120.1 . .
C5 C4 C3 120.8(2) . .
C5 C4 H4 119.6 . .
C3 C4 H4 119.6 . .
C6 C5 C4 119.5(2) . .
C6 C5 N1 120.5(2) . .
C4 C5 N1 119.9(2) . .
C5 C6 C7 120.4(3) . .
C5 C6 H6 119.8 . .
C7 C6 H6 119.8 . .
C2 C7 C6 119.9(3) . .
C2 C7 H7 120.0 . .
C6 C7 H7 120.0 . .
O2 C8 N1 124.1(2) . .
O2 C8 C9 118.5(2) . .
N1 C8 C9 117.3(2) . .
O3 C9 O4 126.6(2) . .
O3 C9 C8 121.1(2) . .
O4 C9 C8 112.3(2) . .
C11 C10 C15 120.6(2) . .
C11 C10 N1 119.3(2) . .
C15 C10 N1 120.1(2) . .
C10 C11 C12 120.1(3) . .
C10 C11 H11 120.0 . .
C12 C11 H11 120.0 . .
C13 C12 C11 119.6(3) . .
C13 C12 H12 120.2 . .
C11 C12 H12 120.2 . .
O5 C13 C12 124.4(3) . .
O5 C13 C14 115.5(3) . .
C12 C13 C14 120.0(2) . .
C15 C14 C13 120.1(3) . .
C15 C14 H14 119.9 . .
C13 C14 H14 119.9 . .
C10 C15 C14 119.5(3) . .
C10 C15 H15 120.2 . .
C14 C15 H15 120.2 . .
O5 C16 H16A 109.5 . .
O5 C16 H16B 109.5 . .
H16A C16 H16B 109.5 . .
O5 C16 H16C 109.5 . .
H16A C16 H16C 109.5 . .
H16B C16 H16C 109.5 . .
O6 C17 H17A 109.5 . .
O6 C17 H17B 109.5 . .
H17A C17 H17B 109.5 . .
O6 C17 H17C 109.5 . .
H17A C17 H17C 109.5 . .
H17B C17 H17C 109.5 . .
O6 C18 C23 124.0(2) . .
O6 C18 C19 116.1(2) . .
C23 C18 C19 119.9(2) . .
C20 C19 C18 120.5(2) . .
C20 C19 H19 119.7 . .
C18 C19 H19 119.7 . .
C19 C20 C21 119.4(2) . .
C19 C20 H20 120.3 . .
C21 C20 H20 120.3 . .
C22 C21 C20 120.2(2) . .
C22 C21 N2 118.7(2) . .
C20 C21 N2 121.1(2) . .
C21 C22 C23 120.6(2) . .
C21 C22 H22 119.7 . .
C23 C22 H22 119.7 . .
C18 C23 C22 119.4(2) . .
C18 C23 H23 120.3 . .
C22 C23 H23 120.3 . .
O7 C24 N2 125.0(2) . .
O7 C24 C25 116.9(2) . .
N2 C24 C25 117.6(2) . .
O8 C25 O9 126.1(2) . .
O8 C25 C24 120.3(2) . .
O9 C25 C24 113.4(2) . .
C31 C26 C27 119.8(2) . .
C31 C26 N2 119.6(2) . .
C27 C26 N2 120.6(2) . .
C26 C27 C28 120.4(2) . .
C26 C27 H27 119.8 . .
C28 C27 H27 119.8 . .
C29 C28 C27 119.3(2) . .
C29 C28 H28 120.4 . .
C27 C28 H28 120.4 . .
C28 C29 O10 124.7(2) . .
C28 C29 C30 120.4(2) . .
O10 C29 C30 114.9(2) . .
C31 C30 C29 119.9(3) . .
C31 C30 H30 120.0 . .
C29 C30 H30 120.0 . .
C26 C31 C30 120.1(3) . .
C26 C31 H31 119.9 . .
C30 C31 H31 119.9 . .
O10 C32 H32A 109.5 . .
O10 C32 H32B 109.5 . .
H32A C32 H32B 109.5 . .
O10 C32 H32C 109.5 . .
H32A C32 H32C 109.5 . .
H32B C32 H32C 109.5 . .
C8 N1 C10 119.34(19) . .
C8 N1 C5 123.27(19) . .
C10 N1 C5 117.31(19) . .
C24 N2 C26 121.43(19) . .
C24 N2 C21 119.73(19) . .
C26 N2 C21 118.53(18) . .
C2 O1 C1 117.0(3) . .
C9 O4 H4A 109.5 . .
C13 O5 C16 116.7(2) . .
C18 O6 C17 117.48(19) . .
C25 O9 H9 109.5 . .
C29 O10 C32 118.1(2) . .

loop_
_geom_bond_atom_site_label_1
_geom_bond_atom_site_label_2
_geom_bond_distance
_geom_bond_site_symmetry_2
C1 O1 1.422(4) .
C1 H1A 0.9600 .
C1 H1B 0.9600 .
C1 H1C 0.9600 .
C2 C7 1.368(4) .
C2 O1 1.371(3) .
C2 C3 1.378(4) .
C3 C4 1.372(4) .
C3 H3 0.9300 .
C4 C5 1.368(3) .
C4 H4 0.9300 .
C5 C6 1.361(3) .
C5 N1 1.451(3) .
C6 C7 1.386(4) .
C6 H6 0.9300 .
C7 H7 0.9300 .
C8 O2 1.230(3) .
C8 N1 1.340(3) .
C8 C9 1.532(3) .
C9 O3 1.192(3) .
C9 O4 1.304(3) .
C10 C11 1.371(4) .
C10 C15 1.374(4) .
C10 N1 1.445(3) .
C11 C12 1.383(3) .
C11 H11 0.9300 .
C12 C13 1.377(4) .
C12 H12 0.9300 .
C13 O5 1.367(3) .
C13 C14 1.381(4) .
C14 C15 1.379(3) .
C14 H14 0.9300 .
C15 H15 0.9300 .
C16 O5 1.426(4) .
C16 H16A 0.9600 .
C16 H16B 0.9600 .
C16 H16C 0.9600 .
C17 O6 1.423(3) .
C17 H17A 0.9600 .
C17 H17B 0.9600 .
C17 H17C 0.9600 .
C18 O6 1.362(3) .
C18 C23 1.377(3) .
C18 C19 1.383(3) .
C19 C20 1.379(3) .
C19 H19 0.9300 .
C20 C21 1.380(3) .
C20 H20 0.9300 .
C21 C22 1.371(3) .
C21 N2 1.453(3) .
C22 C23 1.386(3) .
C22 H22 0.9300 .
C23 H23 0.9300 .
C24 O7 1.233(3) .
C24 N2 1.339(3) .
C24 C25 1.535(3) .
C25 O8 1.196(3) .
C25 O9 1.314(3) .
C26 C31 1.372(3) .
C26 C27 1.377(3) .
C26 N2 1.445(3) .
C27 C28 1.395(3) .
C27 H27 0.9300 .
C28 C29 1.368(3) .
C28 H28 0.9300 .
C29 O10 1.374(3) .
C29 C30 1.383(4) .
C30 C31 1.381(4) .
C30 H30 0.9300 .
C31 H31 0.9300 .
C32 O10 1.418(4) .
C32 H32A 0.9600 .
C32 H32B 0.9600 .
C32 H32C 0.9600 .
O4 H4A 0.8200 .
O9 H9 0.8200 .

loop_
_geom_hbond_atom_site_label_D
_geom_hbond_atom_site_label_H
_geom_hbond_atom_site_label_A
_geom_hbond_distance_DH
_geom_hbond_distance_HA
_geom_hbond_distance_DA
_geom_hbond_angle_DHA
_geom_hbond_site_symmetry_A
O4 H4A O7 0.82 1.86 2.673(2) 171.0 1_354
O9 H9 O2 0.82 1.92 2.734(2) 169.9 1_655

loop_
_geom_torsion_atom_site_label_1
_geom_torsion_atom_site_label_2
_geom_torsion_atom_site_label_3
_geom_torsion_atom_site_label_4
_geom_torsion
_geom_torsion_site_symmetry_1
_geom_torsion_site_symmetry_2
_geom_torsion_site_symmetry_3
_geom_torsion_site_symmetry_4
C7 C2 C3 C4 0.8(4) . . . .
O1 C2 C3 C4 -178.6(3) . . . .
C2 C3 C4 C5 -0.2(4) . . . .
C3 C4 C5 C6 -0.5(4) . . . .
C3 C4 C5 N1 -176.3(2) . . . .
C4 C5 C6 C7 0.6(5) . . . .
N1 C5 C6 C7 176.4(3) . . . .
O1 C2 C7 C6 178.7(3) . . . .
C3 C2 C7 C6 -0.7(5) . . . .
C5 C6 C7 C2 0.0(5) . . . .
O2 C8 C9 O3 -101.4(3) . . . .
N1 C8 C9 O3 74.5(3) . . . .
O2 C8 C9 O4 75.8(3) . . . .
N1 C8 C9 O4 -108.4(3) . . . .
C15 C10 C11 C12 -0.1(4) . . . .
N1 C10 C11 C12 178.5(2) . . . .
C10 C11 C12 C13 0.6(4) . . . .
C11 C12 C13 O5 -179.6(2) . . . .
C11 C12 C13 C14 -0.9(4) . . . .
O5 C13 C14 C15 179.5(2) . . . .
C12 C13 C14 C15 0.7(4) . . . .
C11 C10 C15 C14 -0.1(4) . . . .
N1 C10 C15 C14 -178.7(2) . . . .
C13 C14 C15 C10 -0.2(4) . . . .
O6 C18 C19 C20 -178.4(2) . . . .
C23 C18 C19 C20 1.2(4) . . . .
C18 C19 C20 C21 -0.7(4) . . . .
C19 C20 C21 C22 -0.3(4) . . . .
C19 C20 C21 N2 178.0(2) . . . .
C20 C21 C22 C23 0.8(4) . . . .
N2 C21 C22 C23 -177.5(2) . . . .
O6 C18 C23 C22 178.9(2) . . . .
C19 C18 C23 C22 -0.7(4) . . . .
C21 C22 C23 C18 -0.2(4) . . . .
O7 C24 C25 O8 100.3(3) . . . .
N2 C24 C25 O8 -72.1(3) . . . .
O7 C24 C25 O9 -75.1(3) . . . .
N2 C24 C25 O9 112.5(3) . . . .
C31 C26 C27 C28 -2.7(3) . . . .
N2 C26 C27 C28 176.0(2) . . . .
C26 C27 C28 C29 1.5(3) . . . .
C27 C28 C29 O10 -179.7(2) . . . .
C27 C28 C29 C30 0.8(4) . . . .
C28 C29 C30 C31 -1.9(4) . . . .
O10 C29 C30 C31 178.5(3) . . . .
C27 C26 C31 C30 1.6(4) . . . .
N2 C26 C31 C30 -177.1(2) . . . .
C29 C30 C31 C26 0.7(4) . . . .
O2 C8 N1 C10 5.6(4) . . . .
C9 C8 N1 C10 -170.0(2) . . . .
O2 C8 N1 C5 -177.6(2) . . . .
C9 C8 N1 C5 6.8(4) . . . .
C11 C10 N1 C8 83.6(3) . . . .
C15 C10 N1 C8 -97.8(3) . . . .
C11 C10 N1 C5 -93.4(3) . . . .
C15 C10 N1 C5 85.2(3) . . . .
C6 C5 N1 C8 87.5(3) . . . .
C4 C5 N1 C8 -96.7(3) . . . .
C6 C5 N1 C10 -95.7(3) . . . .
C4 C5 N1 C10 80.1(3) . . . .
O7 C24 N2 C26 172.5(2) . . . .
C25 C24 N2 C26 -15.7(3) . . . .
O7 C24 N2 C21 -14.0(4) . . . .
C25 C24 N2 C21 157.8(2) . . . .
C31 C26 N2 C24 127.7(3) . . . .
C27 C26 N2 C24 -51.0(3) . . . .
C31 C26 N2 C21 -45.9(3) . . . .
C27 C26 N2 C21 135.4(2) . . . .
C22 C21 N2 C24 -65.5(3) . . . .
C20 C21 N2 C24 116.3(3) . . . .
C22 C21 N2 C26 108.2(3) . . . .
C20 C21 N2 C26 -70.0(3) . . . .
C7 C2 O1 C1 -10.4(5) . . . .
C3 C2 O1 C1 169.0(3) . . . .
C12 C13 O5 C16 -6.1(4) . . . .
C14 C13 O5 C16 175.1(3) . . . .
C23 C18 O6 C17 1.9(4) . . . .
C19 C18 O6 C17 -178.5(2) . . . .
C28 C29 O10 C32 1.9(4) . . . .
C30 C29 O10 C32 -178.5(3) . . . .
